data_7158596
loop_
_publ_author_name
'Gu, Congzheng'
'Tian, Guangzheng'
'Yin, Qingyu'
'Wu, Fan'
'Li, Zhiming'
'Wu, Xiaoyu'

_publ_section_title
;
 Amide phosphonium salt catalyzed enantioselective Mannich addition of
 isoxazole-based nucleophiles to \b,\g-alkynyl-\a-ketimino esters.
;
_journal_issue 16
_journal_name_full 'Organic &amp; biomolecular chemistry'
_journal_page_first 3323
_journal_page_last 3334
_journal_paper_doi 10.1039/d2ob00309k
_journal_volume 20
_journal_year 2022
_chemical_formula_sum 'C30 H24 Br N3 O7'
_chemical_formula_weight 618.43
_space_group_crystal_system orthorhombic
_space_group_IT_number 29
_space_group_name_Hall 'P 2c -2ac'
_space_group_name_H-M_alt 'P c a 21'
_atom_sites_solution_hydrogens geom
_audit_update_record
;
2021-09-20 deposited with the CCDC.	2022-03-24 downloaded from the CCDC.
;
_cell_angle_alpha 90
_cell_angle_beta 90
_cell_angle_gamma 90
_cell_formula_units_Z 4
_cell_length_a 9.4017(3)
_cell_length_b 18.1121(5)
_cell_length_c 18.3977(5)
_cell_measurement_reflns_used 9893
_cell_measurement_temperature 150.(2)
_cell_measurement_theta_max 66.66
_cell_measurement_theta_min 2.44
_cell_volume 3132.84(16)
_computing_cell_refinement 'Bruker SAINT'
_computing_data_collection 'Bruker APEX2'
_computing_data_reduction 'Bruker SAINT'
_computing_molecular_graphics 'Bruker SHELXTL'
_computing_publication_material 'Bruker SHELXTL'
_computing_structure_refinement 'SHELXL-2014 (Sheldrick 2014)'
_computing_structure_solution 'SHELXS-97 (Sheldrick 2008)'
_diffrn_ambient_temperature 150.(2)
_diffrn_measured_fraction_theta_full 0.999
_diffrn_measured_fraction_theta_max 0.999
_diffrn_measurement_device 'Bruker APEX-II CCD'
_diffrn_measurement_device_type 'Bruker D8 VENTURE DUO PHOTON III'
_diffrn_measurement_method '\f and \w scans'
_diffrn_radiation_monochromator 'Helios MX Multilayer Optic'
_diffrn_radiation_type 'Cu K\a'
_diffrn_radiation_wavelength 1.54178
_diffrn_reflns_av_R_equivalents 0.0317
_diffrn_reflns_av_unetI/netI 0.0361
_diffrn_reflns_limit_h_max 8
_diffrn_reflns_limit_h_min -11
_diffrn_reflns_limit_k_max 21
_diffrn_reflns_limit_k_min -18
_diffrn_reflns_limit_l_max 21
_diffrn_reflns_limit_l_min -21
_diffrn_reflns_number 22259
_diffrn_reflns_theta_full 66.67
_diffrn_reflns_theta_max 66.67
_diffrn_reflns_theta_min 2.44
_diffrn_source 'Microfocus sealed tube'
_diffrn_source_type 'Incoatec Ius 3.0'
_exptl_absorpt_coefficient_mu 2.191
_exptl_absorpt_correction_T_max 0.7528
_exptl_absorpt_correction_T_min 0.6130
_exptl_absorpt_correction_type none
_exptl_absorpt_process_details
;
;
_exptl_crystal_colour colorless
_exptl_crystal_density_diffrn 1.311
_exptl_crystal_density_method 'not measured'
_exptl_crystal_description block
_exptl_crystal_F_000 1264
_exptl_crystal_size_max 0.240
_exptl_crystal_size_mid 0.160
_exptl_crystal_size_min 0.140
_platon_squeeze_details
;
;
_refine_diff_density_max 1.712
_refine_diff_density_min -0.402
_refine_ls_abs_structure_details
;

Flack x determined using 2208 quotients [(I+)-(I-)]/[(I+)+(I-)]
(Parsons, Flack and Wagner, Acta Cryst. B69 (2013) 249-259).
;
_refine_ls_abs_structure_Flack -0.005(6)
_refine_ls_extinction_coef 0.0024(3)
_refine_ls_extinction_method 'SHELXL-2018/3 (Sheldrick 2018)'
_refine_ls_goodness_of_fit_ref 1.127
_refine_ls_hydrogen_treatment constr
_refine_ls_matrix_type full
_refine_ls_number_parameters 372
_refine_ls_number_reflns 5261
_refine_ls_number_restraints 1
_refine_ls_restrained_S_all 1.127
_refine_ls_R_factor_all 0.0606
_refine_ls_R_factor_gt 0.0600
_refine_ls_shift/su_max 0.000
_refine_ls_shift/su_mean 0.000
_refine_ls_structure_factor_coef Fsqd
_refine_ls_weighting_details 'w=1/[\s^2^(Fo^2^)+(0.1119P)^2^+0.8529P] where P=(Fo^2^+2Fc^2^)/3'
_refine_ls_weighting_scheme calc
_refine_ls_wR_factor_gt 0.1568
_refine_ls_wR_factor_ref 0.1578
_reflns_Friedel_coverage 0.836
_reflns_Friedel_fraction_full 0.898
_reflns_Friedel_fraction_max 0.898
_reflns_number_gt 5123
_reflns_number_total 5261
_reflns_threshold_expression 'I > 2\s(I)'
_cod_data_source_file d2ob00309k2.cif
_cod_data_source_block 20210120c
_cod_depositor_comments 'Adding full bibliography for 7158596.cif.'
_cod_database_code 7158596

loop_
_space_group_symop_operation_xyz
'x, y, z'
'-x, -y, z+1/2'
'x+1/2, -y, z'
'-x+1/2, y, z+1/2'

loop_
_atom_site_type_symbol
_atom_site_label
_atom_site_fract_x
_atom_site_fract_y
_atom_site_fract_z
_atom_site_U_iso_or_equiv
_atom_site_adp_type
_atom_site_calc_flag
_atom_site_refinement_flags_adp
_atom_site_refinement_flags_occupancy
_atom_site_refinement_flags_posn
_atom_site_occupancy
_atom_site_disorder_assembly
_atom_site_disorder_group
Br Br1 0.28479(10) -0.00059(3) 0.26786(6) 0.0728(3) Uani d . . . 1 . .
O O1 0.0944(3) 0.37705(18) 0.38328(19) 0.0347(7) Uani d . . . 1 . .
O O2 0.2736(6) 0.1723(3) 0.4746(3) 0.0629(13) Uani d . . . 1 . .
O O3 0.0746(5) 0.2020(2) 0.5268(2) 0.0535(10) Uani d . . . 1 . .
O O4 -0.0673(3) 0.5292(2) 0.4927(2) 0.0408(8) Uani d . . . 1 . .
O O5 0.1379(3) 0.58359(17) 0.46001(18) 0.0296(7) Uani d . . . 1 . .
O O6 -0.1141(5) 0.4021(3) 0.6366(3) 0.0651(14) Uani d . . . 1 . .
O O7 0.0395(4) 0.4957(2) 0.6498(2) 0.0428(10) Uani d . . . 1 . .
N N1 0.1765(4) 0.3401(2) 0.3298(2) 0.0346(9) Uani d . . . 1 . .
N N2 0.1652(5) 0.2105(2) 0.4799(2) 0.0397(9) Uani d . . . 1 . .
N N3 0.1445(3) 0.4748(2) 0.5159(2) 0.0254(7) Uani d . . . 1 . .
H H3 0.23724 0.47752 0.510176 0.03 Uiso calc U . R 1 . .
C C1 0.3346(6) 0.1012(3) 0.2682(3) 0.0429(11) Uani d . . . 1 . .
C C2 0.4422(6) 0.1260(3) 0.2238(4) 0.0472(13) Uani d . . . 1 . .
H H2 0.493987 0.092719 0.193927 0.057 Uiso calc U . R 1 . .
C C3 0.4728(5) 0.2004(4) 0.2236(3) 0.0478(13) Uani d . . . 1 . .
H H3A 0.545445 0.218603 0.192491 0.057 Uiso calc U . R 1 . .
C C4 0.3994(4) 0.2493(3) 0.2682(3) 0.0366(10) Uani d . . . 1 . .
H H4 0.422278 0.300357 0.2678 0.044 Uiso calc U . R 1 . .
C C5 0.2920(5) 0.2229(3) 0.3133(3) 0.0321(10) Uani d . . . 1 . .
C C6 0.2588(6) 0.1483(3) 0.3135(3) 0.0359(10) Uani d . . . 1 . .
H H6 0.185501 0.129696 0.343985 0.043 Uiso calc U . R 1 . .
C C7 0.2098(4) 0.2750(3) 0.3579(3) 0.0297(9) Uani d . . . 1 . .
C C8 0.1479(5) 0.2690(2) 0.4283(3) 0.0293(9) Uani d . . . 1 . .
C C9 0.0768(4) 0.3330(3) 0.4409(3) 0.0309(9) Uani d . . . 1 . .
C C10 -0.0094(4) 0.3632(3) 0.5023(3) 0.0328(10) Uani d . . . 1 . .
H H10A -0.050691 0.321979 0.530575 0.039 Uiso calc U . R 1 . .
H H10B -0.08863 0.393198 0.482678 0.039 Uiso calc U . R 1 . .
C C11 0.0842(4) 0.4121(2) 0.5533(2) 0.0274(9) Uani d . . . 1 . .
C C12 0.2018(4) 0.3671(3) 0.5834(3) 0.0294(9) Uani d . . . 1 . .
C C13 0.2978(5) 0.3292(3) 0.6027(3) 0.0311(10) Uani d . . . 1 . .
C C14 0.4145(5) 0.2809(2) 0.6203(2) 0.0302(9) Uani d . . . 1 . .
C C15 0.3889(5) 0.2070(3) 0.6373(3) 0.0385(11) Uani d . . . 1 . .
H H15 0.294192 0.189124 0.640909 0.046 Uiso calc U . R 1 . .
C C16 0.5019(6) 0.1601(3) 0.6488(3) 0.0437(12) Uani d . . . 1 . .
H H16 0.483646 0.110046 0.660938 0.052 Uiso calc U . R 1 . .
C C17 0.6400(6) 0.1836(3) 0.6432(3) 0.0468(13) Uani d . . . 1 . .
H H17 0.716305 0.150094 0.650745 0.056 Uiso calc U . R 1 . .
C C18 0.6675(6) 0.2576(3) 0.6264(3) 0.0446(12) Uani d . . . 1 . .
H H18 0.762814 0.274394 0.621896 0.053 Uiso calc U . R 1 . .
C C19 0.5553(5) 0.3064(3) 0.6162(3) 0.0363(11) Uani d . . . 1 . .
H H19 0.573851 0.357 0.606358 0.044 Uiso calc U . R 1 . .
C C20 0.0620(4) 0.5288(3) 0.4900(3) 0.0269(9) Uani d . . . 1 . .
C C21 0.0543(5) 0.6444(3) 0.4307(3) 0.0361(11) Uani d . . . 1 . .
H H21A -0.00403 0.666849 0.469669 0.043 Uiso calc U . R 1 . .
H H21B -0.010213 0.62607 0.392227 0.043 Uiso calc U . R 1 . .
C C22 0.1530(5) 0.6996(3) 0.4005(3) 0.0349(10) Uani d . . . 1 . .
C C23 0.2520(6) 0.6816(3) 0.3471(3) 0.0426(11) Uani d . . . 1 . .
H H23 0.258939 0.631897 0.331038 0.051 Uiso calc U . R 1 . .
C C24 0.3403(6) 0.7342(4) 0.3167(4) 0.0524(15) Uani d . . . 1 . .
H H24 0.406936 0.720602 0.28027 0.063 Uiso calc U . R 1 . .
C C25 0.3315(7) 0.8065(4) 0.3395(4) 0.0620(17) Uani d . . . 1 . .
H H25 0.392904 0.842685 0.319227 0.074 Uiso calc U . R 1 . .
C C26 0.2326(10) 0.8263(4) 0.3921(6) 0.075(2) Uani d . . . 1 . .
H H26 0.225435 0.87643 0.406944 0.09 Uiso calc U . R 1 . .
C C27 0.1448(8) 0.7740(4) 0.4230(4) 0.0558(14) Uani d . . . 1 . .
H H27 0.078626 0.788098 0.459541 0.067 Uiso calc U . R 1 . .
C C28 -0.0117(5) 0.4364(3) 0.6182(3) 0.0337(10) Uani d . . . 1 . .
C C29 -0.0342(8) 0.5202(4) 0.7153(4) 0.0569(16) Uani d . . . 1 . .
H H29A -0.016344 0.573559 0.72281 0.068 Uiso calc U . R 1 . .
H H29B -0.137892 0.51321 0.708963 0.068 Uiso calc U . R 1 . .
C C30 0.0123(13) 0.4803(6) 0.7776(5) 0.088(3) Uani d . . . 1 . .
H H30A 0.00683 0.427177 0.767732 0.132 Uiso calc U . R 1 . .
H H30B -0.048856 0.492366 0.819093 0.132 Uiso calc U . R 1 . .
H H30C 0.110751 0.493773 0.788893 0.132 Uiso calc U . R 1 . .

loop_
_atom_site_aniso_label
_atom_site_aniso_U_11
_atom_site_aniso_U_22
_atom_site_aniso_U_33
_atom_site_aniso_U_12
_atom_site_aniso_U_13
_atom_site_aniso_U_23
Br1 0.1155(7) 0.0298(4) 0.0732(5) 0.0065(3) 0.0142(5) -0.0103(3)
O1 0.0410(17) 0.0256(15) 0.0375(18) 0.0050(13) 0.0000(14) 0.0000(13)
O2 0.093(3) 0.057(3) 0.038(2) 0.036(2) 0.002(2) 0.006(2)
O3 0.076(3) 0.042(2) 0.043(2) -0.011(2) 0.015(2) 0.0056(17)
O4 0.0161(13) 0.044(2) 0.062(2) 0.0031(13) 0.0041(14) 0.0011(17)
O5 0.0193(12) 0.0324(16) 0.0371(16) 0.0021(11) -0.0011(11) 0.0065(13)
O6 0.049(2) 0.075(3) 0.070(3) -0.027(2) 0.034(2) -0.027(2)
O7 0.056(2) 0.038(2) 0.034(2) -0.0029(15) 0.0143(17) -0.0098(15)
N1 0.0396(19) 0.031(2) 0.033(2) 0.0012(16) 0.0025(16) -0.0002(16)
N2 0.059(2) 0.029(2) 0.032(2) 0.0007(18) -0.0007(18) -0.0049(17)
N3 0.0145(14) 0.0289(19) 0.0328(19) -0.0003(13) 0.0034(12) -0.0015(15)
C1 0.056(3) 0.030(2) 0.043(3) 0.010(2) -0.006(3) -0.003(2)
C2 0.043(3) 0.049(3) 0.049(3) 0.015(2) 0.003(2) -0.013(3)
C3 0.035(2) 0.062(4) 0.046(3) 0.001(2) 0.006(2) -0.007(3)
C4 0.031(2) 0.042(2) 0.037(2) -0.0062(19) -0.003(2) -0.003(2)
C5 0.032(2) 0.034(3) 0.030(2) 0.0006(17) -0.0037(17) -0.0010(19)
C6 0.041(2) 0.034(3) 0.034(3) 0.002(2) 0.0033(19) 0.000(2)
C7 0.034(2) 0.025(2) 0.030(2) -0.0034(15) -0.0045(17) -0.0021(18)
C8 0.036(2) 0.023(2) 0.029(2) -0.0012(17) -0.0012(17) -0.0031(17)
C9 0.0292(19) 0.029(2) 0.035(2) -0.0044(17) -0.0017(18) -0.0055(19)
C10 0.0244(18) 0.031(2) 0.043(3) -0.0061(17) 0.0021(18) -0.0094(19)
C11 0.0230(19) 0.029(2) 0.030(2) -0.0022(15) 0.0045(16) -0.0071(17)
C12 0.030(2) 0.028(2) 0.030(2) -0.0052(17) 0.0058(17) -0.0016(18)
C13 0.035(2) 0.032(2) 0.027(2) -0.0034(18) 0.0020(17) -0.0001(18)
C14 0.034(2) 0.030(2) 0.027(2) -0.0004(18) 0.0009(17) 0.0012(18)
C15 0.039(2) 0.035(2) 0.042(3) 0.000(2) 0.000(2) 0.004(2)
C16 0.051(3) 0.025(2) 0.056(3) 0.001(2) -0.006(2) 0.007(2)
C17 0.044(3) 0.041(3) 0.056(3) 0.010(2) -0.005(2) 0.010(2)
C18 0.037(2) 0.048(3) 0.049(3) -0.002(2) -0.006(2) 0.008(2)
C19 0.038(2) 0.033(2) 0.038(3) -0.0050(18) -0.0080(19) 0.008(2)
C20 0.0194(17) 0.032(2) 0.030(2) 0.0018(15) 0.0006(15) -0.0069(17)
C21 0.030(2) 0.041(3) 0.037(3) 0.0108(18) -0.0065(18) 0.002(2)
C22 0.036(2) 0.033(2) 0.035(2) 0.0032(18) -0.0106(19) 0.0029(19)
C23 0.039(2) 0.045(3) 0.044(3) 0.008(2) -0.002(2) 0.009(2)
C24 0.038(3) 0.063(4) 0.056(4) 0.007(3) -0.003(2) 0.025(3)
C25 0.061(3) 0.056(4) 0.069(4) -0.006(3) -0.008(3) 0.025(3)
C26 0.105(6) 0.037(4) 0.083(5) -0.008(4) -0.001(5) 0.010(4)
C27 0.074(4) 0.043(3) 0.051(3) 0.002(3) -0.001(3) -0.004(3)
C28 0.030(2) 0.037(2) 0.035(2) 0.0004(18) 0.0089(18) -0.003(2)
C29 0.082(4) 0.048(3) 0.040(3) 0.002(3) 0.027(3) -0.013(3)
C30 0.157(9) 0.064(4) 0.043(4) 0.045(5) 0.020(5) -0.002(4)

loop_
_atom_type_symbol
_atom_type_description
_atom_type_scat_dispersion_real
_atom_type_scat_dispersion_imag
_atom_type_scat_source
C C 0.0181 0.0091 'International Tables Vol C Tables 4.2.6.8 and 6.1.1.4'
H H 0.0000 0.0000 'International Tables Vol C Tables 4.2.6.8 and 6.1.1.4'
Br Br -0.6763 1.2805 'International Tables Vol C Tables 4.2.6.8 and 6.1.1.4'
N N 0.0311 0.0180 'International Tables Vol C Tables 4.2.6.8 and 6.1.1.4'
O O 0.0492 0.0322 'International Tables Vol C Tables 4.2.6.8 and 6.1.1.4'

loop_
_geom_angle_atom_site_label_1
_geom_angle_atom_site_label_2
_geom_angle_atom_site_label_3
_geom_angle_site_symmetry_1
_geom_angle_site_symmetry_3
_geom_angle
_geom_angle_publ_flag
C9 O1 N1 . . 109.6(3) ?
C20 O5 C21 . . 115.1(3) ?
C28 O7 C29 . . 116.1(4) ?
C7 N1 O1 . . 106.1(4) ?
O3 N2 O2 . . 124.0(5) ?
O3 N2 C8 . . 118.8(4) ?
O2 N2 C8 . . 117.2(4) ?
C20 N3 C11 . . 121.2(3) ?
C20 N3 H3 . . 119.4 ?
C11 N3 H3 . . 119.4 ?
C2 C1 C6 . . 122.2(5) ?
C2 C1 Br1 . . 119.7(4) ?
C6 C1 Br1 . . 118.1(4) ?
C1 C2 C3 . . 118.3(5) ?
C1 C2 H2 . . 120.8 ?
C3 C2 H2 . . 120.8 ?
C2 C3 C4 . . 121.2(5) ?
C2 C3 H3A . . 119.4 ?
C4 C3 H3A . . 119.4 ?
C3 C4 C5 . . 119.6(5) ?
C3 C4 H4 . . 120.2 ?
C5 C4 H4 . . 120.2 ?
C6 C5 C4 . . 119.9(5) ?
C6 C5 C7 . . 120.4(4) ?
C4 C5 C7 . . 119.6(4) ?
C5 C6 C1 . . 118.8(5) ?
C5 C6 H6 . . 120.6 ?
C1 C6 H6 . . 120.6 ?
N1 C7 C8 . . 109.1(4) ?
N1 C7 C5 . . 118.5(4) ?
C8 C7 C5 . . 132.3(4) ?
C9 C8 C7 . . 106.9(4) ?
C9 C8 N2 . . 125.0(4) ?
C7 C8 N2 . . 127.8(4) ?
O1 C9 C8 . . 108.2(4) ?
O1 C9 C10 . . 116.6(4) ?
C8 C9 C10 . . 135.2(5) ?
C9 C10 C11 . . 110.9(3) ?
C9 C10 H10A . . 109.5 ?
C11 C10 H10A . . 109.5 ?
C9 C10 H10B . . 109.5 ?
C11 C10 H10B . . 109.5 ?
H10A C10 H10B . . 108.1 ?
N3 C11 C12 . . 108.6(3) ?
N3 C11 C28 . . 111.7(4) ?
C12 C11 C28 . . 107.5(4) ?
N3 C11 C10 . . 112.4(4) ?
C12 C11 C10 . . 109.5(4) ?
C28 C11 C10 . . 107.1(3) ?
C13 C12 C11 . . 175.3(5) ?
C12 C13 C14 . . 175.5(5) ?
C15 C14 C19 . . 119.3(4) ?
C15 C14 C13 . . 120.1(4) ?
C19 C14 C13 . . 120.4(4) ?
C16 C15 C14 . . 119.5(5) ?
C16 C15 H15 . . 120.2 ?
C14 C15 H15 . . 120.2 ?
C17 C16 C15 . . 121.9(5) ?
C17 C16 H16 . . 119.0 ?
C15 C16 H16 . . 119.0 ?
C16 C17 C18 . . 119.3(5) ?
C16 C17 H17 . . 120.4 ?
C18 C17 H17 . . 120.4 ?
C19 C18 C17 . . 120.0(5) ?
C19 C18 H18 . . 120.0 ?
C17 C18 H18 . . 120.0 ?
C18 C19 C14 . . 119.9(5) ?
C18 C19 H19 . . 120.0 ?
C14 C19 H19 . . 120.0 ?
O4 C20 N3 . . 124.7(4) ?
O4 C20 O5 . . 122.9(4) ?
N3 C20 O5 . . 112.3(3) ?
O5 C21 C22 . . 108.3(3) ?
O5 C21 H21A . . 110.0 ?
C22 C21 H21A . . 110.0 ?
O5 C21 H21B . . 110.0 ?
C22 C21 H21B . . 110.0 ?
H21A C21 H21B . . 108.4 ?
C23 C22 C27 . . 117.8(5) ?
C23 C22 C21 . . 121.9(5) ?
C27 C22 C21 . . 120.2(5) ?
C24 C23 C22 . . 121.7(6) ?
C24 C23 H23 . . 119.1 ?
C22 C23 H23 . . 119.1 ?
C25 C24 C23 . . 119.7(6) ?
C25 C24 H24 . . 120.1 ?
C23 C24 H24 . . 120.1 ?
C24 C25 C26 . . 119.9(6) ?
C24 C25 H25 . . 120.0 ?
C26 C25 H25 . . 120.0 ?
C27 C26 C25 . . 120.7(7) ?
C27 C26 H26 . . 119.7 ?
C25 C26 H26 . . 119.7 ?
C26 C27 C22 . . 120.1(7) ?
C26 C27 H27 . . 119.9 ?
C22 C27 H27 . . 119.9 ?
O6 C28 O7 . . 126.6(5) ?
O6 C28 C11 . . 122.4(4) ?
O7 C28 C11 . . 111.0(4) ?
C30 C29 O7 . . 111.4(6) ?
C30 C29 H29A . . 109.4 ?
O7 C29 H29A . . 109.4 ?
C30 C29 H29B . . 109.4 ?
O7 C29 H29B . . 109.4 ?
H29A C29 H29B . . 108.0 ?
C29 C30 H30A . . 109.5 ?
C29 C30 H30B . . 109.5 ?
H30A C30 H30B . . 109.5 ?
C29 C30 H30C . . 109.5 ?
H30A C30 H30C . . 109.5 ?
H30B C30 H30C . . 109.5 ?

loop_
_geom_bond_atom_site_label_1
_geom_bond_atom_site_label_2
_geom_bond_site_symmetry_2
_geom_bond_distance
_geom_bond_publ_flag
Br1 C1 . 1.902(5) ?
O1 C9 . 1.337(6) ?
O1 N1 . 1.418(5) ?
O2 N2 . 1.235(6) ?
O3 N2 . 1.223(6) ?
O4 C20 . 1.217(5) ?
O5 C20 . 1.341(6) ?
O5 C21 . 1.456(5) ?
O6 C28 . 1.194(6) ?
O7 C28 . 1.314(6) ?
O7 C29 . 1.459(7) ?
N1 C7 . 1.325(7) ?
N2 C8 . 1.431(6) ?
N3 C20 . 1.336(6) ?
N3 C11 . 1.443(6) ?
N3 H3 . 0.88 ?
C1 C2 . 1.377(9) ?
C1 C6 . 1.388(7) ?
C2 C3 . 1.377(9) ?
C2 H2 . 0.95 ?
C3 C4 . 1.391(8) ?
C3 H3A . 0.95 ?
C4 C5 . 1.392(7) ?
C4 H4 . 0.95 ?
C5 C6 . 1.387(7) ?
C5 C7 . 1.470(7) ?
C6 H6 . 0.95 ?
C7 C8 . 1.423(7) ?
C8 C9 . 1.359(7) ?
C9 C10 . 1.494(6) ?
C10 C11 . 1.561(6) ?
C10 H10A . 0.99 ?
C10 H10B . 0.99 ?
C11 C12 . 1.481(6) ?
C11 C28 . 1.560(6) ?
C12 C13 . 1.188(7) ?
C13 C14 . 1.440(7) ?
C14 C15 . 1.396(7) ?
C14 C19 . 1.404(6) ?
C15 C16 . 1.376(8) ?
C15 H15 . 0.95 ?
C16 C17 . 1.371(8) ?
C16 H16 . 0.95 ?
C17 C18 . 1.398(8) ?
C17 H17 . 0.95 ?
C18 C19 . 1.389(7) ?
C18 H18 . 0.95 ?
C19 H19 . 0.95 ?
C21 C22 . 1.473(7) ?
C21 H21A . 0.99 ?
C21 H21B . 0.99 ?
C22 C23 . 1.392(8) ?
C22 C27 . 1.413(8) ?
C23 C24 . 1.382(9) ?
C23 H23 . 0.95 ?
C24 C25 . 1.376(10) ?
C24 H24 . 0.95 ?
C25 C26 . 1.390(13) ?
C25 H25 . 0.95 ?
C26 C27 . 1.380(11) ?
C26 H26 . 0.95 ?
C27 H27 . 0.95 ?
C29 C30 . 1.424(12) ?
C29 H29A . 0.99 ?
C29 H29B . 0.99 ?
C30 H30A . 0.98 ?
C30 H30B . 0.98 ?
C30 H30C . 0.98 ?

loop_
_geom_hbond_atom_site_label_D
_geom_hbond_atom_site_label_H
_geom_hbond_atom_site_label_A
_geom_hbond_site_symmetry_A
_geom_hbond_distance_DH
_geom_hbond_distance_HA
_geom_hbond_distance_DA
_geom_hbond_angle_DHA
_geom_hbond_publ_flag
N3 H3 O4 3_565 0.88 1.87 2.745(4) 172.4 ?
C10 H10A O3 . 0.99 2.47 3.058(7) 117.5 ?
C10 H10B O4 . 0.99 2.48 3.060(6) 117.2 ?
C10 H10B O5 3_465 0.99 2.64 3.540(5) 151.5 ?

loop_
_geom_torsion_atom_site_label_1
_geom_torsion_atom_site_label_2
_geom_torsion_atom_site_label_3
_geom_torsion_atom_site_label_4
_geom_torsion_site_symmetry_1
_geom_torsion_site_symmetry_2
_geom_torsion_site_symmetry_3
_geom_torsion_site_symmetry_4
_geom_torsion
_geom_torsion_publ_flag
C9 O1 N1 C7 . . . . -1.7(5) ?
C6 C1 C2 C3 . . . . -1.3(9) ?
Br1 C1 C2 C3 . . . . 178.0(5) ?
C1 C2 C3 C4 . . . . 1.3(9) ?
C2 C3 C4 C5 . . . . -0.6(8) ?
C3 C4 C5 C6 . . . . -0.2(7) ?
C3 C4 C5 C7 . . . . -177.1(5) ?
C4 C5 C6 C1 . . . . 0.2(7) ?
C7 C5 C6 C1 . . . . 177.1(5) ?
C2 C1 C6 C5 . . . . 0.5(8) ?
Br1 C1 C6 C5 . . . . -178.8(4) ?
O1 N1 C7 C8 . . . . 1.0(5) ?
O1 N1 C7 C5 . . . . 178.1(4) ?
C6 C5 C7 N1 . . . . -139.1(5) ?
C4 C5 C7 N1 . . . . 37.8(6) ?
C6 C5 C7 C8 . . . . 37.1(7) ?
C4 C5 C7 C8 . . . . -146.0(5) ?
N1 C7 C8 C9 . . . . 0.0(5) ?
C5 C7 C8 C9 . . . . -176.5(4) ?
N1 C7 C8 N2 . . . . -175.0(4) ?
C5 C7 C8 N2 . . . . 8.5(8) ?
O3 N2 C8 C9 . . . . 28.1(7) ?
O2 N2 C8 C9 . . . . -150.7(5) ?
O3 N2 C8 C7 . . . . -157.8(5) ?
O2 N2 C8 C7 . . . . 23.4(7) ?
N1 O1 C9 C8 . . . . 1.7(5) ?
N1 O1 C9 C10 . . . . -179.3(3) ?
C7 C8 C9 O1 . . . . -1.0(5) ?
N2 C8 C9 O1 . . . . 174.1(4) ?
C7 C8 C9 C10 . . . . -179.8(5) ?
N2 C8 C9 C10 . . . . -4.7(8) ?
O1 C9 C10 C11 . . . . -83.8(5) ?
C8 C9 C10 C11 . . . . 94.9(6) ?
C20 N3 C11 C12 . . . . -173.0(4) ?
C20 N3 C11 C28 . . . . -54.7(5) ?
C20 N3 C11 C10 . . . . 65.7(5) ?
C9 C10 C11 N3 . . . . 60.9(5) ?
C9 C10 C11 C12 . . . . -59.8(5) ?
C9 C10 C11 C28 . . . . -176.1(4) ?
C19 C14 C15 C16 . . . . -0.8(8) ?
C13 C14 C15 C16 . . . . 175.2(5) ?
C14 C15 C16 C17 . . . . -0.8(9) ?
C15 C16 C17 C18 . . . . 0.9(10) ?
C16 C17 C18 C19 . . . . 0.6(9) ?
C17 C18 C19 C14 . . . . -2.2(9) ?
C15 C14 C19 C18 . . . . 2.3(8) ?
C13 C14 C19 C18 . . . . -173.7(5) ?
C11 N3 C20 O4 . . . . -2.7(7) ?
C11 N3 C20 O5 . . . . 177.2(4) ?
C21 O5 C20 O4 . . . . 0.0(6) ?
C21 O5 C20 N3 . . . . -179.9(4) ?
C20 O5 C21 C22 . . . . 179.7(4) ?
O5 C21 C22 C23 . . . . 56.8(6) ?
O5 C21 C22 C27 . . . . -126.2(5) ?
C27 C22 C23 C24 . . . . 0.2(8) ?
C21 C22 C23 C24 . . . . 177.3(5) ?
C22 C23 C24 C25 . . . . 0.1(9) ?
C23 C24 C25 C26 . . . . -0.8(10) ?
C24 C25 C26 C27 . . . . 1.3(12) ?
C25 C26 C27 C22 . . . . -1.0(12) ?
C23 C22 C27 C26 . . . . 0.3(9) ?
C21 C22 C27 C26 . . . . -176.9(6) ?
C29 O7 C28 O6 . . . . 2.3(9) ?
C29 O7 C28 C11 . . . . -174.9(5) ?
N3 C11 C28 O6 . . . . 147.5(6) ?
C12 C11 C28 O6 . . . . -93.5(6) ?
C10 C11 C28 O6 . . . . 24.1(7) ?
N3 C11 C28 O7 . . . . -35.2(6) ?
C12 C11 C28 O7 . . . . 83.8(5) ?
C10 C11 C28 O7 . . . . -158.6(4) ?
C28 O7 C29 C30 . . . . 82.6(9) ?

loop_
_platon_squeeze_void_nr
_platon_squeeze_void_average_x
_platon_squeeze_void_average_y
_platon_squeeze_void_average_z
_platon_squeeze_void_volume
_platon_squeeze_void_count_electrons
_platon_squeeze_void_content
1 -0.033 0.000 0.006 216 50 ' '
2 -0.036 0.000 0.506 216 50 ' '
